data_4130518
loop_
_publ_author_name
'Clarke, Christopher'
'Incerti-Pradillos, Celia A'
'Lam, Hon Wai'

_publ_section_title
;
 Enantioselective Nickel-Catalyzed anti-Carbometallative Cyclizations of
 Alkynyl Electrophiles Enabled by Reversible Alkenylnickel E/Z
 Isomerization.
;
_journal_issue 26
_journal_name_full 'Journal of the American Chemical Society'
_journal_page_first 8068
_journal_page_last 8071
_journal_paper_doi 10.1021/jacs.6b04206
_journal_volume 138
_journal_year 2016
_chemical_absolute_configuration ad
_chemical_formula_moiety 'C17 H16 O'
_chemical_formula_sum 'C17 H16 O'
_chemical_formula_weight 236.30
_space_group_crystal_system trigonal
_space_group_IT_number 146
_space_group_name_Hall 'R 3'
_space_group_name_H-M_alt 'R 3 :H'
_atom_sites_solution_hydrogens geom
_atom_sites_solution_primary iterative
_atom_sites_solution_secondary difmap
_audit_creation_date 2016-03-16
_audit_creation_method
;
Olex2 1.2
(compiled 2016.02.19 svn.r3266 for OlexSys, GUI svn.r5155)
;
_cell_angle_alpha 90
_cell_angle_beta 90
_cell_angle_gamma 120
_cell_formula_units_Z 18
_cell_length_a 24.0701(6)
_cell_length_b 24.0701(6)
_cell_length_c 12.2447(5)
_cell_measurement_reflns_used 7395
_cell_measurement_temperature 120(2)
_cell_measurement_theta_max 75.5480
_cell_measurement_theta_min 3.7280
_cell_volume 6143.8(3)
_computing_cell_refinement 'CrysAlisPro 1.171.38.41n (Rigaku OD, 2015)'
_computing_data_collection 'CrysAlisPro 1.171.38.41n (Rigaku OD, 2015)'
_computing_data_reduction 'CrysAlisPro 1.171.38.41n (Rigaku OD, 2015)'
_computing_molecular_graphics 'Olex2 (Dolomanov et al., 2009)'
_computing_publication_material 'Olex2 (Dolomanov et al., 2009)'
_computing_structure_refinement 'ShelXL (Sheldrick, 2015)'
_computing_structure_solution 'olex2.solve (Bourhis et al., 2015)'
_diffrn_ambient_environment N~2~
_diffrn_ambient_temperature 120(2)
_diffrn_crystal_treatment 'flash frozen in gaseous N2'
_diffrn_detector 'Hybrid Pixel Array Detector'
_diffrn_detector_type 'PILATUS3 R 200K Hybrid Pixel Array Detector'
_diffrn_measured_fraction_theta_full 1.000
_diffrn_measured_fraction_theta_max 1.000
_diffrn_measurement_details
;
List of Runs (angles in degrees, time in seconds):

  # Type    Start    End  Width  t~exp~   \w     \q     \k     \f   Frames
--------------------------------------------------------------------------
  1  \w    -32.00  84.00   1.00    2.00    --    0.00  19.00 150.00  116
  2  \w    -17.00   9.00   1.00    2.00    --    0.00 -82.00-150.00   26
  3  \w    -18.00  15.00   1.00    2.00    --    0.00 -82.00  30.00   33
  4  \w    116.00 188.00   1.00    8.00    --  101.10  30.00 120.00   72
  5  \w    154.00 182.00   1.00    8.00    --  101.10  77.00 -60.00   28
  6  \w    118.00 145.00   1.00    8.00    --  101.10  77.00 -60.00   27
  7  \w    126.00 178.00   1.00    8.00    --  101.10  45.00 -60.00   52
  8  \w     78.00 190.00   1.00    8.00    --  101.10  30.00   0.00  112
  9  \w     80.00 111.00   1.00    8.00    --  101.10  77.00 -60.00   31
 10  \w     82.00 113.00   1.00    8.00    --  101.10  45.00 -60.00   31
 11  \w     66.00 185.00   1.00    8.00    --  101.10  15.00-150.00  119
 12  \w     49.00  74.00   1.00    8.00    --  101.10 -42.00-135.00   25
 13  \w     24.00  68.00   1.00    8.00    --  101.10 -30.00-150.00   44
 14  \w     15.00  51.00   1.00    8.00    --  101.10 -30.00 -90.00   36
 15  \w     17.00 116.00   1.00    8.00    --  101.10 -61.00 -30.00   99
 16  \w     14.00  75.00   1.00    8.00    --  101.10 -45.00 -90.00   61
 17  \w     14.00  66.00   1.00    8.00    --  101.10 -30.00 -30.00   52
 18  \w     22.00  47.00   1.00    8.00    --  101.10 -45.00 -30.00   25
 19  \w     25.00  54.00   1.00    8.00    --  101.10 -30.00   0.00   29
 20  \w     13.00  67.00   1.00    8.00    --  101.10 -30.00 150.00   54
;
_diffrn_measurement_device '\k-geometry diffractometer'
_diffrn_measurement_device_type 'XtalLAB PRO MM007, PILATUS3 R 200K'
_diffrn_measurement_method '\w scans'
_diffrn_measurement_specimen_support 'MiTeGen micromount'
_diffrn_orient_matrix_type 'CrysAlisPro convention (1999,Acta A55,543-557)'
_diffrn_orient_matrix_UB_11 0.0572621333
_diffrn_orient_matrix_UB_12 0.0553278667
_diffrn_orient_matrix_UB_13 0.0593809667
_diffrn_orient_matrix_UB_21 -0.0171443000
_diffrn_orient_matrix_UB_22 -0.0411183000
_diffrn_orient_matrix_UB_23 0.1044095000
_diffrn_orient_matrix_UB_31 0.0434145333
_diffrn_orient_matrix_UB_32 -0.0265153333
_diffrn_orient_matrix_UB_33 -0.0375398333
_diffrn_radiation_collimation 'VariMax VHF mirror optic'
_diffrn_radiation_monochromator mirror
_diffrn_radiation_probe x-ray
_diffrn_radiation_type CuK\a
_diffrn_radiation_wavelength 1.54184
_diffrn_radiation_wavelength_determination fundamental
_diffrn_reflns_av_R_equivalents 0.0290
_diffrn_reflns_av_unetI/netI 0.0334
_diffrn_reflns_Laue_measured_fraction_full 1.000
_diffrn_reflns_Laue_measured_fraction_max 1.000
_diffrn_reflns_limit_h_max 28
_diffrn_reflns_limit_h_min -24
_diffrn_reflns_limit_k_max 26
_diffrn_reflns_limit_k_min -26
_diffrn_reflns_limit_l_max 14
_diffrn_reflns_limit_l_min -14
_diffrn_reflns_number 14577
_diffrn_reflns_point_group_measured_fraction_full 0.999
_diffrn_reflns_point_group_measured_fraction_max 0.999
_diffrn_reflns_theta_full 66.593
_diffrn_reflns_theta_max 66.593
_diffrn_reflns_theta_min 3.673
_diffrn_source 'rotating anode'
_diffrn_source_current 30
_diffrn_source_power 1.2
_diffrn_source_target Cu
_diffrn_source_type 'MicroMax 007 HF'
_diffrn_source_voltage 40
_exptl_absorpt_coefficient_mu 0.540
_exptl_absorpt_correction_T_max 0.977
_exptl_absorpt_correction_T_min 0.923
_exptl_absorpt_correction_type gaussian
_exptl_absorpt_process_details
;
CrysAlisPro 1.171.38.41n (Rigaku Oxford Diffraction, 2015)
Numerical absorption correction based on gaussian integration over
			a multifaceted crystal model
Empirical absorption correction using spherical harmonics,
 implemented in SCALE3 ABSPACK scaling algorithm.
;
_exptl_crystal_colour 'clear colourless'
_exptl_crystal_colour_lustre clear
_exptl_crystal_colour_primary colourless
_exptl_crystal_density_diffrn 1.150
_exptl_crystal_description plate
_exptl_crystal_F_000 2268
_exptl_crystal_size_max 0.27
_exptl_crystal_size_mid 0.148
_exptl_crystal_size_min 0.047
_refine_diff_density_max 0.269
_refine_diff_density_min -0.137
_refine_diff_density_rms 0.033
_refine_ls_abs_structure_details
;
 Flack x determined using 1921 quotients [(I+)-(I-)]/[(I+)+(I-)]
 (Parsons, Flack and Wagner, Acta Cryst. B69 (2013) 249-259).
;
_refine_ls_abs_structure_Flack -0.16(11)
_refine_ls_extinction_method none
_refine_ls_goodness_of_fit_ref 1.072
_refine_ls_hydrogen_treatment constr
_refine_ls_matrix_type full
_refine_ls_number_parameters 329
_refine_ls_number_reflns 4827
_refine_ls_number_restraints 529
_refine_ls_restrained_S_all 1.113
_refine_ls_R_factor_all 0.0570
_refine_ls_R_factor_gt 0.0521
_refine_ls_shift/su_max 0.000
_refine_ls_shift/su_mean 0.000
_refine_ls_structure_factor_coef Fsqd
_refine_ls_weighting_details 'w=1/[\s^2^(Fo^2^)+(0.1078P)^2^+1.1138P] where P=(Fo^2^+2Fc^2^)/3'
_refine_ls_weighting_scheme calc
_refine_ls_wR_factor_gt 0.1559
_refine_ls_wR_factor_ref 0.1618
_reflns_Friedel_coverage 0.999
_reflns_Friedel_fraction_full 0.999
_reflns_Friedel_fraction_max 0.999
_reflns_number_gt 4242
_reflns_number_total 4827
_reflns_threshold_expression 'I > 2\s(I)'
_cod_data_source_file ja6b04206_si_005.cif
_cod_data_source_block cchwle
_cod_original_cell_volume 6143.8(4)
_cod_original_sg_symbol_H-M 'R 3'
_cod_database_code 4130518
_nottingham_internal_coll_name CCHWLE
_nottingham_internal_coll_number 15765
_nottingham_internal_coll_client CC/HWL
_nottingham_internal_coll_type custom
_nottingham_internal_coll_frame_method '\w scans'
_nottingham_internal_coll_frame_time '2.00, 8.00'
_nottingham_internal_coll_frame_width 1.00
_nottingham_internal_coll_user pczwl
_nottingham_internal_coll_date 01/03/2016
_nottingham_internal_coll_location NOTTS
_nottingham_internal_coll_instrument 'XtalLAB PRO, A00000876'
_nottingham_internal_process_date 01/03/2016
_nottingham_internal_process_user pczwl
_nottingham_internal_solution_date 10/3/2016
_nottingham_internal_solution_user pczwl
_nottingham_internal_refinement_date 10/3/2016
_nottingham_internal_refinement_user pczwl
_nottingham_internal_validation_date 16/3/2016
_nottingham_internal_validation_user pczwl
_nottingham_internal_archive_date 16/3/2016
_shelx_shelxl_version_number 2014/7
_chemical_oxdiff_formula 'C17 H16 O'
_chemical_oxdiff_usercomment 'CCHWLE #15765 MM-96 IN FOMBLIN FILM ON MICROMOUNT FOR CC/HWL'
_shelx_space_group_comment
;
The symmetry employed for this shelxl refinement is uniquely defined
by the following loop, which should always be used as a source of
symmetry information in preference to the above space-group names.
They are only intended as comments.
;
_reflns_odcompleteness_completeness 100.00
_reflns_odcompleteness_iscentric 1
_reflns_odcompleteness_theta 67.13
_olex2_refinement_description
;
1. Fixed Uiso
 At 1.2 times of:
  All C(H) groups, All C(H,H) groups
 At 1.5 times of:
  All C(H,H,H) groups, All O(H) groups
2. Uiso/Uaniso restraints and constraints
All non-hydrogen atoms have similar U: within 2A with sigma of 0.01 and sigma
for terminal atoms of 0.02
3. Rigid body (RIGU) restrains
 All non-hydrogen atoms
 with sigma for 1-2 distances of 0.004 and sigma for 1-3 distances of 0.004
4.a Ternary CH refined with riding coordinates:
 C1(H1), C21(H21)
4.b Secondary CH2 refined with riding coordinates:
 C17(H17A,H17B), C37(H37A,H37B)
4.c Aromatic/amide H refined with riding coordinates:
 C5(H5), C6(H6), C7(H7), C8(H8), C12(H12), C13(H13), C14(H14), C15(H15),
 C16(H16), C25(H25), C26(H26), C27(H27), C28(H28), C32(H32), C33(H33), C34(H34),
  C35(H35), C36(H36)
4.d Idealised Me refined as rotating group:
 C18(H18A,H18B,H18C), C38(H38A,H38B,H38C)
4.e Idealised tetrahedral OH refined as rotating group:
 O10(H10), O30(H30)
;
_olex2_exptl_crystal_mounting_method 'in fomblin film on a micromount'
_olex2_submission_special_instructions 'No special instructions were received'
_oxdiff_exptl_absorpt_empirical_details
;
Empirical correction (ABSPACK) includes:
- Absorption correction using spherical harmonics
- Frame scaling
- Detector area scaling
;
_oxdiff_exptl_absorpt_empirical_full_max 2.542
_oxdiff_exptl_absorpt_empirical_full_min 0.714

loop_
_space_group_symop_operation_xyz
'x, y, z'
'-y, x-y, z'
'-x+y, -x, z'
'x+2/3, y+1/3, z+1/3'
'-y+2/3, x-y+1/3, z+1/3'
'-x+y+2/3, -x+1/3, z+1/3'
'x+1/3, y+2/3, z+2/3'
'-y+1/3, x-y+2/3, z+2/3'
'-x+y+1/3, -x+2/3, z+2/3'

loop_
_atom_site_label
_atom_site_type_symbol
_atom_site_fract_x
_atom_site_fract_y
_atom_site_fract_z
_atom_site_U_iso_or_equiv
_atom_site_adp_type
_atom_site_occupancy
_atom_site_site_symmetry_order
_atom_site_calc_flag
_atom_site_refinement_flags_posn
_atom_site_refinement_flags_adp
C1 C 0.52107(15) 0.35685(14) 0.8136(3) 0.0592(7) Uani 1 1 d . U
H1 H 0.5338 0.4030 0.8039 0.071 Uiso 1 1 calc R .
C2 C 0.45140(15) 0.31644(14) 0.7819(3) 0.0603(7) Uani 1 1 d . U
C3 C 0.41557(19) 0.29249(18) 0.8732(4) 0.0738(9) Uani 1 1 d . U
C4 C 0.4574(2) 0.30866(18) 0.9684(3) 0.0778(10) Uani 1 1 d . U
C5 C 0.4429(4) 0.2936(3) 1.0773(4) 0.1089(16) Uani 1 1 d . U
H5 H 0.3997 0.2709 1.1015 0.131 Uiso 1 1 calc R .
C6 C 0.4931(5) 0.3125(3) 1.1505(5) 0.131(2) Uani 1 1 d . U
H6 H 0.4841 0.3031 1.2260 0.157 Uiso 1 1 calc R .
C7 C 0.5557(4) 0.3447(3) 1.1153(5) 0.125(2) Uani 1 1 d . U
H7 H 0.5893 0.3553 1.1662 0.150 Uiso 1 1 calc R .
C8 C 0.5707(3) 0.3623(2) 1.0057(4) 0.1002(14) Uani 1 1 d . U
H8 H 0.6141 0.3860 0.9820 0.120 Uiso 1 1 calc R .
C9 C 0.5211(2) 0.34420(16) 0.9337(3) 0.0723(9) Uani 1 1 d . U
O10 O 0.56262(11) 0.34435(11) 0.7483(2) 0.0675(6) Uani 1 1 d . U
H10 H 0.5999 0.3761 0.7505 0.101 Uiso 1 1 calc GR .
C11 C 0.43119(15) 0.31071(16) 0.6686(3) 0.0638(8) Uani 1 1 d . U
C12 C 0.4678(2) 0.35828(18) 0.5930(4) 0.0775(10) Uani 1 1 d . U
H12 H 0.5066 0.3950 0.6150 0.093 Uiso 1 1 calc R .
C13 C 0.4473(3) 0.3520(2) 0.4850(4) 0.0991(14) Uani 1 1 d . U
H13 H 0.4721 0.3853 0.4345 0.119 Uiso 1 1 calc R .
C14 C 0.3930(3) 0.2995(3) 0.4501(4) 0.1022(14) Uani 1 1 d . U
H14 H 0.3801 0.2962 0.3759 0.123 Uiso 1 1 calc R .
C15 C 0.3567(2) 0.2512(3) 0.5223(5) 0.0952(13) Uani 1 1 d . U
H15 H 0.3187 0.2142 0.4981 0.114 Uiso 1 1 calc R .
C16 C 0.37536(18) 0.2564(2) 0.6295(4) 0.0781(10) Uani 1 1 d . U
H16 H 0.3500 0.2224 0.6786 0.094 Uiso 1 1 calc R .
C17 C 0.3440(2) 0.2559(3) 0.8837(5) 0.0995(15) Uani 1 1 d . U
H17A H 0.3247 0.2619 0.8164 0.119 Uiso 1 1 calc R .
H17B H 0.3311 0.2734 0.9457 0.119 Uiso 1 1 calc R .
C18 C 0.3179(3) 0.1844(3) 0.9020(6) 0.128(2) Uani 1 1 d . U
H18A H 0.3306 0.1669 0.8409 0.192 Uiso 1 1 calc GR .
H18B H 0.2710 0.1624 0.9066 0.192 Uiso 1 1 calc GR .
H18C H 0.3353 0.1781 0.9702 0.192 Uiso 1 1 calc GR .
C21 C 0.68971(16) 0.50950(15) 0.7481(3) 0.0684(9) Uani 1 1 d . U
H21 H 0.7369 0.5391 0.7394 0.082 Uiso 1 1 calc R .
C22 C 0.65526(18) 0.51877(17) 0.6532(4) 0.0729(9) Uani 1 1 d . U
C23 C 0.6228(2) 0.5473(2) 0.6855(4) 0.0858(11) Uani 1 1 d . U
C24 C 0.62715(19) 0.55291(17) 0.8077(4) 0.0752(9) Uani 1 1 d . U
C25 C 0.5990(3) 0.5760(3) 0.8805(5) 0.0999(14) Uani 1 1 d . U
H25 H 0.5724 0.5919 0.8549 0.120 Uiso 1 1 calc R .
C26 C 0.6108(3) 0.5752(3) 0.9916(5) 0.1062(15) Uani 1 1 d . U
H26 H 0.5902 0.5887 1.0426 0.127 Uiso 1 1 calc R .
C27 C 0.6521(3) 0.5552(3) 1.0287(5) 0.1066(14) Uani 1 1 d . U
H27 H 0.6617 0.5572 1.1044 0.128 Uiso 1 1 calc R .
C28 C 0.6798(3) 0.5318(2) 0.9541(4) 0.0919(12) Uani 1 1 d . U
H28 H 0.7074 0.5167 0.9786 0.110 Uiso 1 1 calc R .
C29 C 0.66620(17) 0.53118(16) 0.8447(3) 0.0697(9) Uani 1 1 d . U
O30 O 0.67794(11) 0.44596(11) 0.7619(3) 0.0760(7) Uani 1 1 d . U
H30 H 0.7116 0.4449 0.7482 0.114 Uiso 1 1 calc GR .
C31 C 0.6644(2) 0.50029(19) 0.5441(4) 0.0789(10) Uani 1 1 d . U
C32 C 0.7166(3) 0.4910(3) 0.5203(5) 0.0994(13) Uani 1 1 d . U
H32 H 0.7470 0.4980 0.5758 0.119 Uiso 1 1 calc R .
C33 C 0.7243(3) 0.4720(4) 0.4174(5) 0.1193(18) Uani 1 1 d . U
H33 H 0.7602 0.4668 0.4023 0.143 Uiso 1 1 calc R .
C34 C 0.6813(3) 0.4610(4) 0.3397(6) 0.138(2) Uani 1 1 d . U
H34 H 0.6848 0.4439 0.2718 0.165 Uiso 1 1 calc R .
C35 C 0.6334(3) 0.4730(5) 0.3536(6) 0.136(2) Uani 1 1 d . U
H35 H 0.6064 0.4691 0.2940 0.164 Uiso 1 1 calc R .
C36 C 0.6232(2) 0.4912(4) 0.4562(5) 0.1157(18) Uani 1 1 d . U
H36 H 0.5878 0.4976 0.4669 0.139 Uiso 1 1 calc R .
C37 C 0.5925(2) 0.5784(2) 0.6192(5) 0.0993(14) Uani 1 1 d . U
H37A H 0.6052 0.6209 0.6509 0.119 Uiso 1 1 calc R .
H37B H 0.6093 0.5852 0.5437 0.119 Uiso 1 1 calc R .
C38 C 0.5213(3) 0.5396(3) 0.6157(7) 0.1220(18) Uani 1 1 d . U
H38A H 0.5083 0.4987 0.5790 0.183 Uiso 1 1 calc GR .
H38B H 0.5043 0.5631 0.5756 0.183 Uiso 1 1 calc GR .
H38C H 0.5043 0.5313 0.6904 0.183 Uiso 1 1 calc GR .

loop_
_atom_site_aniso_label
_atom_site_aniso_U_11
_atom_site_aniso_U_22
_atom_site_aniso_U_33
_atom_site_aniso_U_23
_atom_site_aniso_U_13
_atom_site_aniso_U_12
C1 0.0520(15) 0.0396(13) 0.086(2) 0.0031(13) 0.0069(13) 0.0231(12)
C2 0.0504(15) 0.0446(14) 0.0896(19) 0.0091(13) 0.0129(14) 0.0265(12)
C3 0.0642(19) 0.0584(18) 0.100(2) 0.0103(17) 0.0236(17) 0.0317(15)
C4 0.092(2) 0.0562(18) 0.085(2) 0.0014(16) 0.0178(18) 0.0373(18)
C5 0.145(4) 0.089(3) 0.086(3) 0.001(2) 0.025(3) 0.054(3)
C6 0.178(5) 0.100(4) 0.089(3) -0.009(3) 0.001(3) 0.050(4)
C7 0.154(5) 0.101(4) 0.097(3) -0.014(3) -0.034(3) 0.047(4)
C8 0.112(3) 0.072(2) 0.099(3) -0.005(2) -0.023(2) 0.033(2)
C9 0.081(2) 0.0485(16) 0.087(2) -0.0037(14) -0.0024(17) 0.0319(16)
O10 0.0482(11) 0.0560(12) 0.0990(16) 0.0064(11) 0.0105(11) 0.0267(10)
C11 0.0476(15) 0.0559(16) 0.092(2) 0.0069(15) 0.0041(14) 0.0292(13)
C12 0.073(2) 0.0548(18) 0.097(2) 0.0135(17) -0.0041(18) 0.0257(16)
C13 0.107(3) 0.079(3) 0.104(3) 0.021(2) -0.013(2) 0.041(2)
C14 0.105(3) 0.094(3) 0.108(3) 0.006(2) -0.026(3) 0.051(3)
C15 0.070(2) 0.091(3) 0.124(3) -0.009(2) -0.022(2) 0.040(2)
C16 0.0493(17) 0.071(2) 0.109(3) 0.0039(19) 0.0013(17) 0.0264(16)
C17 0.069(2) 0.093(3) 0.131(4) 0.013(3) 0.040(2) 0.036(2)
C18 0.091(3) 0.089(3) 0.159(5) 0.021(3) 0.050(4) 0.012(3)
C21 0.0471(15) 0.0453(15) 0.112(3) 0.0025(15) -0.0005(15) 0.0224(12)
C22 0.0605(18) 0.0517(16) 0.105(2) 0.0006(16) -0.0035(17) 0.0271(14)
C23 0.077(2) 0.065(2) 0.128(3) -0.003(2) -0.009(2) 0.0446(19)
C24 0.071(2) 0.0510(16) 0.108(3) -0.0095(16) 0.0014(18) 0.0337(15)
C25 0.097(3) 0.091(3) 0.130(4) -0.015(3) 0.006(3) 0.060(3)
C26 0.118(4) 0.093(3) 0.125(3) -0.013(3) 0.021(3) 0.066(3)
C27 0.127(4) 0.093(3) 0.097(3) -0.005(2) 0.004(3) 0.053(3)
C28 0.092(3) 0.081(3) 0.111(3) -0.004(2) -0.008(2) 0.049(2)
C29 0.0576(17) 0.0502(16) 0.097(2) -0.0044(15) 0.0013(16) 0.0234(14)
O30 0.0592(13) 0.0501(12) 0.127(2) 0.0000(12) 0.0010(13) 0.0332(11)
C31 0.064(2) 0.063(2) 0.096(2) -0.0067(18) 0.0024(17) 0.0211(16)
C32 0.080(3) 0.114(4) 0.108(3) -0.012(3) -0.001(2) 0.052(3)
C33 0.092(3) 0.146(5) 0.121(4) -0.026(3) 0.000(3) 0.061(3)
C34 0.087(3) 0.171(6) 0.137(4) -0.052(4) -0.016(3) 0.051(3)
C35 0.082(3) 0.190(6) 0.122(4) -0.036(4) -0.025(3) 0.057(4)
C36 0.063(2) 0.160(5) 0.115(3) -0.023(3) -0.010(2) 0.049(3)
C37 0.091(3) 0.079(3) 0.139(4) 0.006(3) -0.012(3) 0.051(2)
C38 0.092(3) 0.115(4) 0.174(5) 0.011(4) -0.007(3) 0.063(3)

loop_
_atom_type_symbol
_atom_type_description
_atom_type_scat_dispersion_real
_atom_type_scat_dispersion_imag
_atom_type_scat_source
C C 0.0181 0.0091 'International Tables Vol C Tables 4.2.6.8 and 6.1.1.4'
H H 0.0000 0.0000 'International Tables Vol C Tables 4.2.6.8 and 6.1.1.4'
O O 0.0492 0.0322 'International Tables Vol C Tables 4.2.6.8 and 6.1.1.4'

loop_
_exptl_crystal_face_index_h
_exptl_crystal_face_index_k
_exptl_crystal_face_index_l
_exptl_crystal_face_perp_dist
-7 -7 -3 0.0648
15 -8 -1 0.1150
1 11 4 0.0749
9 6 3 0.0831
16 -4 1 0.0853
0 -5 5 0.0235
0 5 -5 0.0235
-7 2 0 0.0853
-2 -4 2 0.0418
6 -8 0 0.1334
3 2 -2 0.0548
1 5 -1 0.0504
-5 -1 2 0.0689
9 -8 5 0.0580
-2 2 5 0.0516

loop_
_geom_angle_atom_site_label_1
_geom_angle_atom_site_label_2
_geom_angle_atom_site_label_3
_geom_angle
C2 C1 H1 108.1
C9 C1 H1 108.1
C9 C1 C2 103.5(3)
O10 C1 H1 108.1
O10 C1 C2 113.0(3)
O10 C1 C9 115.8(3)
C3 C2 C1 109.2(3)
C3 C2 C11 129.6(3)
C11 C2 C1 121.2(3)
C2 C3 C4 109.8(4)
C2 C3 C17 128.5(5)
C4 C3 C17 121.8(4)
C5 C4 C3 130.6(5)
C5 C4 C9 120.7(5)
C9 C4 C3 108.7(3)
C4 C5 H5 120.8
C4 C5 C6 118.4(6)
C6 C5 H5 120.8
C5 C6 H6 119.6
C7 C6 C5 120.7(6)
C7 C6 H6 119.6
C6 C7 H7 119.4
C6 C7 C8 121.2(6)
C8 C7 H7 119.4
C7 C8 H8 121.0
C9 C8 C7 117.9(6)
C9 C8 H8 121.0
C4 C9 C1 108.1(3)
C8 C9 C1 130.9(4)
C8 C9 C4 121.0(4)
C1 O10 H10 109.5
C12 C11 C2 120.9(3)
C12 C11 C16 117.0(4)
C16 C11 C2 122.1(3)
C11 C12 H12 120.0
C11 C12 C13 120.0(4)
C13 C12 H12 120.0
C12 C13 H13 119.2
C14 C13 C12 121.6(5)
C14 C13 H13 119.2
C13 C14 H14 120.2
C13 C14 C15 119.7(5)
C15 C14 H14 120.2
C14 C15 H15 120.0
C14 C15 C16 120.0(4)
C16 C15 H15 120.0
C11 C16 H16 119.1
C15 C16 C11 121.7(4)
C15 C16 H16 119.1
C3 C17 H17A 109.1
C3 C17 H17B 109.1
C3 C17 C18 112.3(4)
H17A C17 H17B 107.9
C18 C17 H17A 109.1
C18 C17 H17B 109.1
C17 C18 H18A 109.5
C17 C18 H18B 109.5
C17 C18 H18C 109.5
H18A C18 H18B 109.5
H18A C18 H18C 109.5
H18B C18 H18C 109.5
C22 C21 H21 109.0
C22 C21 C29 102.9(3)
C29 C21 H21 109.0
O30 C21 H21 109.0
O30 C21 C22 115.0(3)
O30 C21 C29 111.8(3)
C23 C22 C21 110.8(4)
C23 C22 C31 130.2(4)
C31 C22 C21 118.9(3)
C22 C23 C24 108.1(4)
C22 C23 C37 130.3(5)
C24 C23 C37 121.2(4)
C25 C24 C23 130.4(4)
C29 C24 C23 109.1(3)
C29 C24 C25 120.5(4)
C24 C25 H25 120.8
C24 C25 C26 118.5(5)
C26 C25 H25 120.8
C25 C26 H26 119.5
C27 C26 C25 120.9(5)
C27 C26 H26 119.5
C26 C27 H27 120.2
C26 C27 C28 119.7(5)
C28 C27 H27 120.2
C27 C28 H28 120.7
C29 C28 C27 118.5(5)
C29 C28 H28 120.7
C24 C29 C21 108.8(4)
C24 C29 C28 121.7(4)
C28 C29 C21 129.5(4)
C21 O30 H30 109.5
C32 C31 C22 121.2(4)
C36 C31 C22 123.2(4)
C36 C31 C32 115.6(4)
C31 C32 H32 119.4
C33 C32 C31 121.2(5)
C33 C32 H32 119.4
C32 C33 H33 120.1
C34 C33 C32 119.7(6)
C34 C33 H33 120.1
C33 C34 H34 118.8
C35 C34 C33 122.5(6)
C35 C34 H34 118.8
C34 C35 H35 120.3
C34 C35 C36 119.4(6)
C36 C35 H35 120.3
C31 C36 H36 119.3
C35 C36 C31 121.3(5)
C35 C36 H36 119.3
C23 C37 H37A 108.9
C23 C37 H37B 108.9
H37A C37 H37B 107.8
C38 C37 C23 113.2(5)
C38 C37 H37A 108.9
C38 C37 H37B 108.9
C37 C38 H38A 109.5
C37 C38 H38B 109.5
C37 C38 H38C 109.5
H38A C38 H38B 109.5
H38A C38 H38C 109.5
H38B C38 H38C 109.5

loop_
_geom_bond_atom_site_label_1
_geom_bond_atom_site_label_2
_geom_bond_distance
C1 H1 1.0000
C1 C2 1.509(5)
C1 C9 1.502(5)
C1 O10 1.425(4)
C2 C3 1.352(5)
C2 C11 1.454(5)
C3 C4 1.459(7)
C3 C17 1.498(6)
C4 C5 1.381(7)
C4 C9 1.396(6)
C5 H5 0.9500
C5 C6 1.386(10)
C6 H6 0.9500
C6 C7 1.374(11)
C7 H7 0.9500
C7 C8 1.399(9)
C8 H8 0.9500
C8 C9 1.369(7)
O10 H10 0.8400
C11 C12 1.391(5)
C11 C16 1.410(5)
C12 H12 0.9500
C12 C13 1.392(7)
C13 H13 0.9500
C13 C14 1.356(8)
C14 H14 0.9500
C14 C15 1.372(8)
C15 H15 0.9500
C15 C16 1.372(7)
C16 H16 0.9500
C17 H17A 0.9900
C17 H17B 0.9900
C17 C18 1.524(8)
C18 H18A 0.9800
C18 H18B 0.9800
C18 H18C 0.9800
C21 H21 1.0000
C21 C22 1.508(6)
C21 C29 1.512(6)
C21 O30 1.419(4)
C22 C23 1.332(6)
C22 C31 1.459(6)
C23 C24 1.502(7)
C23 C37 1.516(6)
C24 C25 1.391(6)
C24 C29 1.361(6)
C25 H25 0.9500
C25 C26 1.392(9)
C26 H26 0.9500
C26 C27 1.380(9)
C27 H27 0.9500
C27 C28 1.405(8)
C28 H28 0.9500
C28 C29 1.378(7)
O30 H30 0.8400
C31 C32 1.412(7)
C31 C36 1.404(7)
C32 H32 0.9500
C32 C33 1.385(8)
C33 H33 0.9500
C33 C34 1.332(10)
C34 H34 0.9500
C34 C35 1.331(10)
C35 H35 0.9500
C35 C36 1.392(9)
C36 H36 0.9500
C37 H37A 0.9900
C37 H37B 0.9900
C37 C38 1.486(8)
C38 H38A 0.9800
C38 H38B 0.9800
C38 H38C 0.9800

loop_
_geom_torsion_atom_site_label_1
_geom_torsion_atom_site_label_2
_geom_torsion_atom_site_label_3
_geom_torsion_atom_site_label_4
_geom_torsion
C1 C2 C3 C4 -5.8(4)
C1 C2 C3 C17 172.8(4)
C1 C2 C11 C12 -24.8(5)
C1 C2 C11 C16 153.1(3)
C2 C1 C9 C4 -8.1(3)
C2 C1 C9 C8 172.9(4)
C2 C3 C4 C5 -178.5(4)
C2 C3 C4 C9 0.5(4)
C2 C3 C17 C18 104.5(6)
C2 C11 C12 C13 -179.6(4)
C2 C11 C16 C15 -179.8(4)
C3 C2 C11 C12 151.3(4)
C3 C2 C11 C16 -30.8(5)
C3 C4 C5 C6 176.4(5)
C3 C4 C9 C1 5.1(4)
C3 C4 C9 C8 -175.8(4)
C4 C3 C17 C18 -77.1(6)
C4 C5 C6 C7 -0.7(10)
C5 C4 C9 C1 -175.8(4)
C5 C4 C9 C8 3.3(6)
C5 C6 C7 C8 3.3(11)
C6 C7 C8 C9 -2.4(9)
C7 C8 C9 C1 178.1(5)
C7 C8 C9 C4 -0.8(7)
C9 C1 C2 C3 8.6(3)
C9 C1 C2 C11 -174.6(3)
C9 C4 C5 C6 -2.5(7)
O10 C1 C2 C3 134.6(3)
O10 C1 C2 C11 -48.6(4)
O10 C1 C9 C4 -132.4(3)
O10 C1 C9 C8 48.6(5)
C11 C2 C3 C4 177.7(3)
C11 C2 C3 C17 -3.7(6)
C11 C12 C13 C14 -1.7(8)
C12 C11 C16 C15 -1.8(6)
C12 C13 C14 C15 0.2(9)
C13 C14 C15 C16 0.4(8)
C14 C15 C16 C11 0.4(7)
C16 C11 C12 C13 2.4(6)
C17 C3 C4 C5 2.8(7)
C17 C3 C4 C9 -178.2(4)
C21 C22 C23 C24 -6.1(4)
C21 C22 C23 C37 166.2(5)
C21 C22 C31 C32 -17.6(6)
C21 C22 C31 C36 163.1(5)
C22 C21 C29 C24 -3.1(4)
C22 C21 C29 C28 177.9(4)
C22 C23 C24 C25 -176.4(5)
C22 C23 C24 C29 4.1(5)
C22 C23 C37 C38 106.7(7)
C22 C31 C32 C33 178.4(5)
C22 C31 C36 C35 -179.4(6)
C23 C22 C31 C32 158.0(5)
C23 C22 C31 C36 -21.3(7)
C23 C24 C25 C26 179.4(5)
C23 C24 C29 C21 -0.3(4)
C23 C24 C29 C28 178.8(4)
C24 C23 C37 C38 -81.8(6)
C24 C25 C26 C27 3.3(8)
C25 C24 C29 C21 -179.8(4)
C25 C24 C29 C28 -0.7(6)
C25 C26 C27 C28 -3.6(9)
C26 C27 C28 C29 1.7(8)
C27 C28 C29 C21 179.4(4)
C27 C28 C29 C24 0.4(7)
C29 C21 C22 C23 5.8(4)
C29 C21 C22 C31 -177.8(3)
C29 C24 C25 C26 -1.1(7)
O30 C21 C22 C23 127.6(4)
O30 C21 C22 C31 -55.9(4)
O30 C21 C29 C24 -127.1(3)
O30 C21 C29 C28 53.9(5)
C31 C22 C23 C24 178.0(4)
C31 C22 C23 C37 -9.7(8)
C31 C32 C33 C34 -1.2(11)
C32 C31 C36 C35 1.3(9)
C32 C33 C34 C35 6.1(13)
C33 C34 C35 C36 -7.1(14)
C34 C35 C36 C31 3.2(13)
C36 C31 C32 C33 -2.2(8)
C37 C23 C24 C25 10.4(7)
C37 C23 C24 C29 -169.1(4)

loop_
_exptl_oxdiff_crystal_face_indexfrac_h
_exptl_oxdiff_crystal_face_indexfrac_k
_exptl_oxdiff_crystal_face_indexfrac_l
_exptl_oxdiff_crystal_face_x
_exptl_oxdiff_crystal_face_y
_exptl_oxdiff_crystal_face_z
-7.0081 -6.9780 -3.0321 -0.9674 0.0905 -0.0054
15.0007 -7.9984 -0.9913 0.3576 -0.0318 0.9005
0.5083 11.4740 4.0312 0.9033 -0.0596 -0.4335
9.0082 5.9775 3.0335 1.0267 -0.0835 0.1187
15.5037 -3.5109 1.0217 0.7542 -0.0148 0.7278
0.4901 -4.5237 4.9929 0.0743 0.6989 -0.0462
-0.4901 4.5237 -4.9929 -0.0743 -0.6989 0.0462
-7.0017 2.0024 -0.0085 -0.2906 0.0368 -0.3568
-1.5067 -3.5079 1.9898 -0.1622 0.3778 -0.0471
6.4945 -8.4992 -0.0082 -0.0988 0.2373 0.5076
3.0059 2.0078 -1.9906 0.1650 -0.3419 0.1520
0.5062 4.5028 -0.9887 0.2194 -0.2971 -0.0603
-4.5052 -0.5078 1.9913 -0.1678 0.3060 -0.2569
8.9910 -8.0261 5.0006 0.3677 0.6980 0.4154
-2.0043 1.9745 5.0039 0.2916 0.4756 -0.3272
